data_2237207
loop_
_publ_author_name
'Guo, Song'
'Hu, Yong-hong'
'Luan, Yuan-yuan'
'Wang, Lu-lu'
'Yang, Wen-ge'

_publ_section_title
;
 1-{(<i>Z</i>)-1-(2,4-Dichlorophenyl)-1-[2-(4-methylphenoxy)ethoxy]prop-1-en-2-yl}-1<i>H</i>-imidazol-3-ium
 nitrate
;
_journal_coeditor_code PV2548
_journal_issue 1
_journal_name_full 'Acta Crystallographica Section E'
_journal_page_first o27
_journal_paper_doi 10.1107/S1600536812046181
_journal_volume 69
_journal_year 2013
_chemical_formula_iupac 'C21 H21 Cl2 N2 O2 +, N O3 -'
_chemical_formula_moiety 'C21 H21 Cl2 N2 O2 +, N O3 -'
_chemical_formula_sum 'C21 H21 Cl2 N3 O5'
_chemical_formula_weight 466.31
_chemical_name_systematic
;
1-{(<i>Z</i>)-1-(2,4-Dichlorophenyl)-1-[2-(4-methylphenoxy)ethoxy]prop-
1-en-2-yl}-1<i>H</i>-imidazol-3-ium nitrate
;
_space_group_IT_number 2
_symmetry_cell_setting triclinic
_symmetry_space_group_name_Hall '-P 1'
_symmetry_space_group_name_H-M 'P -1'
_atom_sites_solution_hydrogens geom
_atom_sites_solution_primary direct
_atom_sites_solution_secondary difmap
_audit_creation_method SHELXL-97
_cell_angle_alpha 69.05(3)
_cell_angle_beta 80.59(3)
_cell_angle_gamma 88.75(3)
_cell_formula_units_Z 2
_cell_length_a 9.5300(19)
_cell_length_b 9.924(2)
_cell_length_c 12.449(3)
_cell_measurement_reflns_used 25
_cell_measurement_temperature 293(2)
_cell_measurement_theta_max 13
_cell_measurement_theta_min 10
_cell_volume 1083.9(5)
_computing_cell_refinement 'CAD-4 EXPRESS (Enraf--Nonius, 1994)'
_computing_data_collection 'CAD-4 EXPRESS (Enraf--Nonius, 1994)'
_computing_data_reduction 'XCAD4 (Harms & Wocadlo, 1995)'
_computing_molecular_graphics 'SHELXTL (Sheldrick, 2008)'
_computing_publication_material 'PLATON (Spek, 2009)'
_computing_structure_refinement 'SHELXL97 (Sheldrick, 2008)'
_computing_structure_solution 'SHELXS97 (Sheldrick, 2008)'
_diffrn_ambient_temperature 293(2)
_diffrn_measured_fraction_theta_full 1.000
_diffrn_measured_fraction_theta_max 1.000
_diffrn_measurement_device_type 'Enraf--Nonius CAD-4'
_diffrn_measurement_method \w/2\q
_diffrn_radiation_monochromator graphite
_diffrn_radiation_source 'fine-focus sealed tube'
_diffrn_radiation_type MoK\a
_diffrn_radiation_wavelength 0.71073
_diffrn_reflns_av_R_equivalents 0.0204
_diffrn_reflns_av_sigmaI/netI 0.0319
_diffrn_reflns_limit_h_max 11
_diffrn_reflns_limit_h_min 0
_diffrn_reflns_limit_k_max 11
_diffrn_reflns_limit_k_min -11
_diffrn_reflns_limit_l_max 15
_diffrn_reflns_limit_l_min -14
_diffrn_reflns_number 4247
_diffrn_reflns_theta_full 25.38
_diffrn_reflns_theta_max 25.38
_diffrn_reflns_theta_min 1.78
_diffrn_standards_decay_% 1
_diffrn_standards_interval_count 200
_diffrn_standards_interval_time 2
_diffrn_standards_number 3
_exptl_absorpt_coefficient_mu 0.338
_exptl_absorpt_correction_T_max 0.9670
_exptl_absorpt_correction_T_min 0.9054
_exptl_absorpt_correction_type psi-scan
_exptl_absorpt_process_details '(North <i>et al.</i>, 1968)'
_exptl_crystal_colour colorless
_exptl_crystal_density_diffrn 1.429
_exptl_crystal_density_method 'not measured'
_exptl_crystal_description plate
_exptl_crystal_F_000 484
_exptl_crystal_size_max 0.30
_exptl_crystal_size_mid 0.20
_exptl_crystal_size_min 0.10
_refine_diff_density_max 0.327
_refine_diff_density_min -0.246
_refine_ls_extinction_coef 0.034(5)
_refine_ls_extinction_expression Fc^*^=kFc[1+0.001xFc^2^\l^3^/sin(2\q)]^-1/4^
_refine_ls_extinction_method 'SHELXL97 (Sheldrick, 2008)'
_refine_ls_goodness_of_fit_ref 1.006
_refine_ls_hydrogen_treatment constr
_refine_ls_matrix_type full
_refine_ls_number_parameters 281
_refine_ls_number_reflns 3988
_refine_ls_number_restraints 0
_refine_ls_restrained_S_all 1.006
_refine_ls_R_factor_all 0.0688
_refine_ls_R_factor_gt 0.0477
_refine_ls_shift/su_max 0.000
_refine_ls_shift/su_mean 0.000
_refine_ls_structure_factor_coef Fsqd
_refine_ls_weighting_details 'calc w=1/[\s^2^(Fo^2^)+(0.1000P)^2^+0.2300P] where P=(Fo^2^+2Fc^2^)/3'
_refine_ls_weighting_scheme calc
_refine_ls_wR_factor_gt 0.1403
_refine_ls_wR_factor_ref 0.1583
_reflns_number_gt 2974
_reflns_number_total 3988
_reflns_threshold_expression I>2sigma(I)
_cod_data_source_file pv2548.cif
_cod_data_source_block I
_cod_original_cell_volume 1083.9(4)
_cod_database_code 2237207
_cod_database_fobs_code 2237207

loop_
_symmetry_equiv_pos_as_xyz
'x, y, z'
'-x, -y, -z'

loop_
_atom_site_type_symbol
_atom_site_label
_atom_site_fract_x
_atom_site_fract_y
_atom_site_fract_z
_atom_site_U_iso_or_equiv
_atom_site_adp_type
_atom_site_calc_flag
_atom_site_refinement_flags
_atom_site_occupancy
_atom_site_symmetry_multiplicity
Cl Cl1 0.27013(8) 0.96396(8) 0.60041(6) 0.0542(3) Uani d . 1 1
N N1 0.1889(2) 1.1363(2) 0.18787(18) 0.0431(5) Uani d . 1 1
O O1 -0.0643(2) 0.8053(2) 0.31896(19) 0.0589(6) Uani d . 1 1
C C1 -0.1250(3) 0.5853(3) 0.2860(3) 0.0576(8) Uani d . 1 1
H H1A -0.0639 0.5293 0.3338 0.069 Uiso calc R 1 1
Cl Cl2 0.67621(8) 0.57854(8) 0.62094(7) 0.0624(3) Uani d . 1 1
O O2 0.11483(19) 0.95339(19) 0.40364(16) 0.0462(5) Uani d . 1 1
N N2 0.0151(3) 1.1943(3) 0.0941(2) 0.0588(7) Uani d . 1 1
H H2A -0.0525 1.1890 0.0576 0.071 Uiso calc R 1 1
C C2 -0.2091(4) 0.5242(4) 0.2333(3) 0.0633(9) Uani d . 1 1
H H2B -0.2039 0.4258 0.2471 0.076 Uiso calc R 1 1
C C3 -0.3003(3) 0.6038(4) 0.1610(3) 0.0587(8) Uani d . 1 1
C C4 -0.3025(3) 0.7508(4) 0.1395(3) 0.0587(8) Uani d . 1 1
H H4A -0.3605 0.8075 0.0889 0.070 Uiso calc R 1 1
C C5 -0.2213(3) 0.8148(3) 0.1909(2) 0.0548(7) Uani d . 1 1
H H5A -0.2250 0.9136 0.1752 0.066 Uiso calc R 1 1
C C6 -0.1338(3) 0.7322(3) 0.2662(2) 0.0487(7) Uani d . 1 1
C C7 -0.3924(4) 0.5339(5) 0.1058(3) 0.0797(11) Uani d . 1 1
H H7A -0.3769 0.4322 0.1308 0.120 Uiso calc R 1 1
H H7B -0.3679 0.5761 0.0224 0.120 Uiso calc R 1 1
H H7C -0.4907 0.5490 0.1291 0.120 Uiso calc R 1 1
C C8 0.0226(3) 0.7263(3) 0.4017(3) 0.0547(7) Uani d . 1 1
H H8A 0.1129 0.7076 0.3618 0.066 Uiso calc R 1 1
H H8B -0.0244 0.6345 0.4519 0.066 Uiso calc R 1 1
C C9 0.0465(3) 0.8152(3) 0.4726(2) 0.0506(7) Uani d . 1 1
H H9A -0.0444 0.8294 0.5142 0.061 Uiso calc R 1 1
H H9B 0.1047 0.7625 0.5300 0.061 Uiso calc R 1 1
C C10 0.2547(3) 0.9564(3) 0.3550(2) 0.0398(6) Uani d . 1 1
C C11 0.2977(3) 1.0517(3) 0.2472(2) 0.0432(6) Uani d . 1 1
C C12 0.4455(3) 1.0837(3) 0.1785(3) 0.0577(8) Uani d . 1 1
H H12A 0.5109 1.0240 0.2241 0.087 Uiso calc R 1 1
H H12B 0.4715 1.1835 0.1593 0.087 Uiso calc R 1 1
H H12C 0.4487 1.0641 0.1080 0.087 Uiso calc R 1 1
C C13 0.1000(3) 1.0907(3) 0.1358(3) 0.0541(7) Uani d . 1 1
H H13A 0.0983 0.9999 0.1300 0.065 Uiso calc R 1 1
C C14 0.0496(4) 1.3107(4) 0.1171(3) 0.0654(9) Uani d . 1 1
H H14A 0.0060 1.3989 0.0956 0.078 Uiso calc R 1 1
C C15 0.1586(4) 1.2761(3) 0.1766(3) 0.0625(9) Uani d . 1 1
H H15A 0.2046 1.3352 0.2047 0.075 Uiso calc R 1 1
C C16 0.3537(3) 0.8592(3) 0.4249(2) 0.0384(6) Uani d . 1 1
C C17 0.3715(3) 0.8572(3) 0.5351(2) 0.0399(6) Uani d . 1 1
C C18 0.4695(3) 0.7714(3) 0.5946(2) 0.0437(6) Uani d . 1 1
H H18A 0.4807 0.7714 0.6675 0.052 Uiso calc R 1 1
C C19 0.5516(3) 0.6850(3) 0.5453(2) 0.0434(6) Uani d . 1 1
C C20 0.5350(3) 0.6810(3) 0.4384(2) 0.0443(6) Uani d . 1 1
H H20A 0.5890 0.6210 0.4066 0.053 Uiso calc R 1 1
C C21 0.4362(3) 0.7683(3) 0.3798(2) 0.0420(6) Uani d . 1 1
H H21A 0.4244 0.7662 0.3077 0.050 Uiso calc R 1 1
O O3 0.2956(5) 1.7477(5) 0.1574(4) 0.1483(17) Uani d . 1 1
O O4 0.1936(4) 1.6269(3) 0.0810(4) 0.1205(12) Uani d . 1 1
O O5 0.1832(4) 1.8521(3) 0.0225(3) 0.1028(10) Uani d . 1 1
N N3 0.2273(3) 1.7407(3) 0.0876(3) 0.0646(7) Uani d . 1 1

loop_
_atom_site_aniso_label
_atom_site_aniso_U_11
_atom_site_aniso_U_22
_atom_site_aniso_U_33
_atom_site_aniso_U_12
_atom_site_aniso_U_13
_atom_site_aniso_U_23
Cl1 0.0563(5) 0.0623(5) 0.0526(4) 0.0116(3) -0.0167(3) -0.0281(3)
N1 0.0496(13) 0.0425(12) 0.0375(11) 0.0039(10) -0.0188(10) -0.0097(9)
O1 0.0617(13) 0.0463(11) 0.0704(14) 0.0036(9) -0.0316(11) -0.0140(10)
C1 0.0519(17) 0.0528(17) 0.0664(19) 0.0028(14) -0.0114(15) -0.0185(15)
Cl2 0.0602(5) 0.0627(5) 0.0686(5) 0.0179(4) -0.0361(4) -0.0185(4)
O2 0.0403(10) 0.0456(10) 0.0481(11) 0.0047(8) -0.0132(8) -0.0091(8)
N2 0.0570(15) 0.0665(17) 0.0516(14) 0.0088(13) -0.0288(12) -0.0115(12)
C2 0.062(2) 0.0557(18) 0.072(2) -0.0064(15) -0.0016(17) -0.0259(16)
C3 0.0560(18) 0.076(2) 0.0436(16) -0.0140(16) 0.0016(14) -0.0245(15)
C4 0.0570(18) 0.073(2) 0.0422(16) -0.0013(15) -0.0117(14) -0.0145(15)
C5 0.0602(18) 0.0526(17) 0.0463(16) -0.0009(14) -0.0117(14) -0.0100(13)
C6 0.0444(15) 0.0483(16) 0.0500(16) -0.0040(12) -0.0079(13) -0.0132(13)
C7 0.086(3) 0.098(3) 0.059(2) -0.025(2) -0.0081(19) -0.033(2)
C8 0.0440(16) 0.0483(16) 0.0664(19) 0.0031(13) -0.0213(14) -0.0090(14)
C9 0.0403(14) 0.0547(16) 0.0480(16) 0.0000(12) -0.0117(12) -0.0059(13)
C10 0.0415(14) 0.0390(13) 0.0423(14) 0.0035(11) -0.0152(11) -0.0154(11)
C11 0.0445(15) 0.0440(14) 0.0428(14) 0.0037(11) -0.0184(12) -0.0129(12)
C12 0.0531(17) 0.0618(18) 0.0483(16) -0.0021(14) -0.0115(14) -0.0061(14)
C13 0.0642(19) 0.0470(16) 0.0542(17) 0.0030(14) -0.0301(15) -0.0131(13)
C14 0.081(2) 0.0560(19) 0.0578(19) 0.0255(17) -0.0242(17) -0.0149(15)
C15 0.084(2) 0.0486(17) 0.064(2) 0.0142(16) -0.0320(18) -0.0232(15)
C16 0.0379(13) 0.0397(13) 0.0357(13) -0.0011(11) -0.0113(10) -0.0089(11)
C17 0.0385(13) 0.0411(13) 0.0395(14) -0.0018(11) -0.0076(11) -0.0133(11)
C18 0.0478(15) 0.0456(14) 0.0377(14) -0.0022(12) -0.0159(12) -0.0108(12)
C19 0.0393(14) 0.0410(13) 0.0462(15) -0.0006(11) -0.0165(12) -0.0070(11)
C20 0.0430(14) 0.0423(14) 0.0457(15) 0.0013(11) -0.0090(12) -0.0128(12)
C21 0.0481(15) 0.0426(14) 0.0360(13) 0.0014(12) -0.0134(11) -0.0120(11)
O3 0.183(4) 0.180(4) 0.144(3) 0.071(3) -0.129(3) -0.092(3)
O4 0.135(3) 0.0709(19) 0.176(4) 0.0274(18) -0.062(3) -0.055(2)
O5 0.128(2) 0.0620(15) 0.127(2) 0.0147(16) -0.085(2) -0.0174(16)
N3 0.0731(18) 0.0680(18) 0.0660(17) 0.0236(14) -0.0354(15) -0.0309(15)

loop_
_atom_type_symbol
_atom_type_description
_atom_type_scat_dispersion_real
_atom_type_scat_dispersion_imag
_atom_type_scat_source
C C 0.0033 0.0016 'International Tables Vol C Tables 4.2.6.8 and 6.1.1.4'
H H 0.0000 0.0000 'International Tables Vol C Tables 4.2.6.8 and 6.1.1.4'
N N 0.0061 0.0033 'International Tables Vol C Tables 4.2.6.8 and 6.1.1.4'
O O 0.0106 0.0060 'International Tables Vol C Tables 4.2.6.8 and 6.1.1.4'
Cl Cl 0.1484 0.1585 'International Tables Vol C Tables 4.2.6.8 and 6.1.1.4'

loop_
_geom_angle_atom_site_label_1
_geom_angle_atom_site_label_2
_geom_angle_atom_site_label_3
_geom_angle
C13 N1 C15 108.1(2)
C13 N1 C11 125.4(2)
C15 N1 C11 126.5(2)
C6 O1 C8 118.6(2)
C2 C1 C6 118.8(3)
C2 C1 H1A 120.6
C6 C1 H1A 120.6
C10 O2 C9 117.7(2)
C13 N2 C14 109.5(3)
C13 N2 H2A 125.3
C14 N2 H2A 125.3
C3 C2 C1 122.4(3)
C3 C2 H2B 118.8
C1 C2 H2B 118.8
C2 C3 C4 117.4(3)
C2 C3 C7 121.3(3)
C4 C3 C7 121.3(3)
C5 C4 C3 121.7(3)
C5 C4 H4A 119.2
C3 C4 H4A 119.2
C4 C5 C6 120.0(3)
C4 C5 H5A 120.0
C6 C5 H5A 120.0
O1 C6 C5 115.3(2)
O1 C6 C1 125.1(3)
C5 C6 C1 119.6(3)
C3 C7 H7A 109.5
C3 C7 H7B 109.5
H7A C7 H7B 109.5
C3 C7 H7C 109.5
H7A C7 H7C 109.5
H7B C7 H7C 109.5
O1 C8 C9 107.8(2)
O1 C8 H8A 110.1
C9 C8 H8A 110.1
O1 C8 H8B 110.1
C9 C8 H8B 110.1
H8A C8 H8B 108.5
O2 C9 C8 113.2(2)
O2 C9 H9A 108.9
C8 C9 H9A 108.9
O2 C9 H9B 108.9
C8 C9 H9B 108.9
H9A C9 H9B 107.8
C11 C10 O2 118.1(2)
C11 C10 C16 122.7(2)
O2 C10 C16 119.1(2)
C10 C11 N1 116.8(2)
C10 C11 C12 128.5(2)
N1 C11 C12 114.8(2)
C11 C12 H12A 109.5
C11 C12 H12B 109.5
H12A C12 H12B 109.5
C11 C12 H12C 109.5
H12A C12 H12C 109.5
H12B C12 H12C 109.5
N2 C13 N1 108.5(3)
N2 C13 H13A 125.7
N1 C13 H13A 125.7
C15 C14 N2 107.5(3)
C15 C14 H14A 126.3
N2 C14 H14A 126.3
C14 C15 N1 106.4(3)
C14 C15 H15A 126.8
N1 C15 H15A 126.8
C21 C16 C17 117.5(2)
C21 C16 C10 119.8(2)
C17 C16 C10 122.7(2)
C18 C17 C16 121.1(2)
C18 C17 Cl1 118.0(2)
C16 C17 Cl1 120.9(2)
C17 C18 C19 119.5(2)
C17 C18 H18A 120.3
C19 C18 H18A 120.3
C20 C19 C18 121.3(2)
C20 C19 Cl2 119.8(2)
C18 C19 Cl2 118.9(2)
C19 C20 C21 118.3(2)
C19 C20 H20A 120.8
C21 C20 H20A 120.8
C20 C21 C16 122.2(2)
C20 C21 H21A 118.9
C16 C21 H21A 118.9
O3 N3 O4 122.8(4)
O3 N3 O5 119.1(3)
O4 N3 O5 118.0(3)

loop_
_geom_bond_atom_site_label_1
_geom_bond_atom_site_label_2
_geom_bond_distance
Cl1 C17 1.741(3)
N1 C13 1.322(3)
N1 C15 1.373(4)
N1 C11 1.447(3)
O1 C6 1.379(3)
O1 C8 1.427(3)
C1 C2 1.385(4)
C1 C6 1.391(4)
C1 H1A 0.9300
Cl2 C19 1.736(3)
O2 C10 1.367(3)
O2 C9 1.434(3)
N2 C13 1.304(4)
N2 C14 1.344(4)
N2 H2A 0.8600
C2 C3 1.381(5)
C2 H2B 0.9300
C3 C4 1.386(5)
C3 C7 1.513(5)
C4 C5 1.374(4)
C4 H4A 0.9300
C5 C6 1.386(4)
C5 H5A 0.9300
C7 H7A 0.9600
C7 H7B 0.9600
C7 H7C 0.9600
C8 C9 1.496(4)
C8 H8A 0.9700
C8 H8B 0.9700
C9 H9A 0.9700
C9 H9B 0.9700
C10 C11 1.339(4)
C10 C16 1.486(3)
C11 C12 1.500(4)
C12 H12A 0.9600
C12 H12B 0.9600
C12 H12C 0.9600
C13 H13A 0.9300
C14 C15 1.342(5)
C14 H14A 0.9300
C15 H15A 0.9300
C16 C21 1.391(4)
C16 C17 1.403(4)
C17 C18 1.374(4)
C18 C19 1.383(4)
C18 H18A 0.9300
C19 C20 1.380(4)
C20 C21 1.381(4)
C20 H20A 0.9300
C21 H21A 0.9300
O3 N3 1.189(4)
O4 N3 1.215(4)
O5 N3 1.227(4)

loop_
_geom_hbond_atom_site_label_D
_geom_hbond_atom_site_label_H
_geom_hbond_atom_site_label_A
_geom_hbond_site_symmetry_A
_geom_hbond_distance_DH
_geom_hbond_distance_HA
_geom_hbond_distance_DA
_geom_hbond_angle_DHA
_geom_hbond_publ_flag
N2 H2A O4 2-585 0.86 2.55 3.218(5) 135 yes
N2 H2A O5 2_585 0.86 1.85 2.703(5) 170 yes
C13 H13A O5 1_545 0.93 2.37 3.188(5) 147 yes
C21 H21A O3 1_545 0.93 2.46 3.337(5) 157 yes

loop_
_geom_torsion_atom_site_label_1
_geom_torsion_atom_site_label_2
_geom_torsion_atom_site_label_3
_geom_torsion_atom_site_label_4
_geom_torsion
C6 C1 C2 C3 0.6(5)
C1 C2 C3 C4 1.8(5)
C1 C2 C3 C7 -179.2(3)
C2 C3 C4 C5 -2.2(5)
C7 C3 C4 C5 178.8(3)
C3 C4 C5 C6 0.2(5)
C8 O1 C6 C5 177.2(3)
C8 O1 C6 C1 -0.8(4)
C4 C5 C6 O1 -175.8(3)
C4 C5 C6 C1 2.3(4)
C2 C1 C6 O1 175.3(3)
C2 C1 C6 C5 -2.7(4)
C6 O1 C8 C9 -162.1(2)
C10 O2 C9 C8 -70.2(3)
O1 C8 C9 O2 -59.3(3)
C9 O2 C10 C11 141.4(2)
C9 O2 C10 C16 -41.2(3)
O2 C10 C11 N1 -4.6(4)
C16 C10 C11 N1 178.2(2)
O2 C10 C11 C12 175.2(3)
C16 C10 C11 C12 -2.0(4)
C13 N1 C11 C10 -78.8(4)
C15 N1 C11 C10 100.4(3)
C13 N1 C11 C12 101.3(3)
C15 N1 C11 C12 -79.5(4)
C14 N2 C13 N1 1.0(4)
C15 N1 C13 N2 -0.8(4)
C11 N1 C13 N2 178.6(3)
C13 N2 C14 C15 -0.9(4)
N2 C14 C15 N1 0.4(4)
C13 N1 C15 C14 0.2(4)
C11 N1 C15 C14 -179.2(3)
C11 C10 C16 C21 -56.0(4)
O2 C10 C16 C21 126.9(3)
C11 C10 C16 C17 122.3(3)
O2 C10 C16 C17 -54.9(3)
C21 C16 C17 C18 1.8(4)
C10 C16 C17 C18 -176.5(2)
C21 C16 C17 Cl1 -178.48(19)
C10 C16 C17 Cl1 3.2(4)
C16 C17 C18 C19 -0.3(4)
Cl1 C17 C18 C19 179.9(2)
C17 C18 C19 C20 -1.3(4)
C17 C18 C19 Cl2 179.39(19)
C18 C19 C20 C21 1.5(4)
Cl2 C19 C20 C21 -179.2(2)
C19 C20 C21 C16 0.0(4)
C17 C16 C21 C20 -1.6(4)
C10 C16 C21 C20 176.7(2)
